data_2237418
loop_
_publ_author_name
'Sun, Wei'

_publ_section_title
;
 <i>catena</i>-Poly[[[triaqua[3-(4-carboxyphenoxy)phthalato-\k<i>O</i>^2^]manganese(II)]-\m-4,4'-bipyridine-\k^2^<i>N</i>:<i>N</i>']
 4,4'-bipyridine monosolvate dihydrate]
;
_journal_coeditor_code WM2704
_journal_issue 2
_journal_name_full 'Acta Crystallographica Section E'
_journal_page_first m124
_journal_paper_doi 10.1107/S1600536813000585
_journal_volume 69
_journal_year 2013
_chemical_formula_iupac '[Mn (C15 H8 O7) (C10 H8 N2) (H2 O)3], C10 H8 N2, 2H2 O'
_chemical_formula_moiety 'C25 H22 Mn N2 O10, C10 H8 N2, 2(H2 O)'
_chemical_formula_sum 'C35 H34 Mn N4 O12'
_chemical_formula_weight 757.60
_chemical_name_systematic
;
<i>catena</i>-Poly[[[triaqua[3-(4-carboxyphenoxy)phthalato-
\k<i>O</i>^2^]manganese(II)]-\m-4,4'-bipyridine-\k^2^<i>N</i>:<i>N</i>']
4,4'-bipyridine monosolvate dihydrate]
;
_space_group_IT_number 2
_symmetry_cell_setting triclinic
_symmetry_space_group_name_Hall '-P 1'
_symmetry_space_group_name_H-M 'P -1'
_atom_sites_solution_hydrogens geom
_atom_sites_solution_primary direct
_atom_sites_solution_secondary difmap
_audit_creation_method SHELXL-97
_cell_angle_alpha 110.275(3)
_cell_angle_beta 95.0280(10)
_cell_angle_gamma 94.9700(10)
_cell_formula_units_Z 2
_cell_length_a 10.7650(10)
_cell_length_b 11.883(2)
_cell_length_c 14.5740(10)
_cell_measurement_reflns_used 4836
_cell_measurement_temperature 293(2)
_cell_measurement_theta_max 27.30
_cell_measurement_theta_min 2.75
_cell_volume 1728.4(4)
_computing_cell_refinement 'SAINT-Plus (Bruker, 2004)'
_computing_data_collection 'APEX2 (Bruker, 2004)'
_computing_data_reduction 'SAINT-Plus (Bruker, 2004)'
_computing_molecular_graphics 'XP in SHELXTL (Sheldrick, 2008)'
_computing_publication_material 'SHELXL97 (Sheldrick, 2008)'
_computing_structure_refinement 'SHELXL97 (Sheldrick, 2008)'
_computing_structure_solution 'SHELXS97 (Sheldrick, 2008)'
_diffrn_ambient_temperature 293(2)
_diffrn_measured_fraction_theta_full 0.982
_diffrn_measured_fraction_theta_max 0.982
_diffrn_measurement_device_type 'Bruker APEXII CCD area-detector'
_diffrn_measurement_method '\f and \w scans'
_diffrn_radiation_monochromator graphite
_diffrn_radiation_source 'fine-focus sealed tube'
_diffrn_radiation_type MoK\a
_diffrn_radiation_wavelength 0.71069
_diffrn_reflns_av_R_equivalents 0.0161
_diffrn_reflns_av_sigmaI/netI 0.0316
_diffrn_reflns_limit_h_max 13
_diffrn_reflns_limit_h_min -13
_diffrn_reflns_limit_k_max 11
_diffrn_reflns_limit_k_min -14
_diffrn_reflns_limit_l_max 17
_diffrn_reflns_limit_l_min -17
_diffrn_reflns_number 9338
_diffrn_reflns_theta_full 26.00
_diffrn_reflns_theta_max 26.00
_diffrn_reflns_theta_min 1.84
_diffrn_standards_number 0
_exptl_absorpt_coefficient_mu 0.453
_exptl_absorpt_correction_T_max 0.9561
_exptl_absorpt_correction_T_min 0.9230
_exptl_absorpt_correction_type multi-scan
_exptl_absorpt_process_details '(<i>SADABS</i>; Bruker, 2004)'
_exptl_crystal_colour 'pale yellow'
_exptl_crystal_density_diffrn 1.456
_exptl_crystal_density_method 'not measured'
_exptl_crystal_description block
_exptl_crystal_F_000 786
_exptl_crystal_size_max 0.18
_exptl_crystal_size_mid 0.14
_exptl_crystal_size_min 0.10
_refine_diff_density_max 0.250
_refine_diff_density_min -0.281
_refine_ls_extinction_method none
_refine_ls_goodness_of_fit_ref 1.068
_refine_ls_hydrogen_treatment constr
_refine_ls_matrix_type full
_refine_ls_number_parameters 469
_refine_ls_number_reflns 6673
_refine_ls_number_restraints 18
_refine_ls_restrained_S_all 1.128
_refine_ls_R_factor_all 0.0405
_refine_ls_R_factor_gt 0.0335
_refine_ls_shift/su_max 0.001
_refine_ls_shift/su_mean 0.000
_refine_ls_structure_factor_coef Fsqd
_refine_ls_weighting_details 'calc w=1/[\s^2^(Fo^2^)+(0.0504P)^2^+0.3087P] where P=(Fo^2^+2Fc^2^)/3'
_refine_ls_weighting_scheme calc
_refine_ls_wR_factor_gt 0.0913
_refine_ls_wR_factor_ref 0.0953
_reflns_number_gt 5695
_reflns_number_total 6673
_reflns_threshold_expression I>2sigma(I)
_cod_data_source_file wm2704.cif
_cod_data_source_block I
_cod_database_code 2237418
_cod_database_fobs_code 2237418

loop_
_symmetry_equiv_pos_as_xyz
'x, y, z'
'-x, -y, -z'

loop_
_atom_site_type_symbol
_atom_site_label
_atom_site_fract_x
_atom_site_fract_y
_atom_site_fract_z
_atom_site_U_iso_or_equiv
_atom_site_adp_type
_atom_site_calc_flag
_atom_site_refinement_flags
_atom_site_occupancy
_atom_site_symmetry_multiplicity
C C1 0.22064(17) 0.38214(17) 0.09394(13) 0.0351(4) Uani d . 1 1
C C2 0.21923(16) 0.32151(16) 0.16976(12) 0.0306(4) Uani d . 1 1
C C3 0.30439(18) 0.23977(18) 0.16908(14) 0.0405(4) Uani d . 1 1
H H3 0.3594 0.2230 0.1217 0.049 Uiso calc R 1 1
C C4 0.3092(2) 0.1829(2) 0.23714(17) 0.0497(5) Uani d . 1 1
H H4 0.3654 0.1271 0.2347 0.060 Uiso calc R 1 1
C C5 0.2290(2) 0.2101(2) 0.30932(16) 0.0460(5) Uani d . 1 1
H H5 0.2319 0.1736 0.3564 0.055 Uiso calc R 1 1
C C6 0.14559(16) 0.29131(17) 0.31048(13) 0.0331(4) Uani d . 1 1
C C7 0.13674(15) 0.34762(15) 0.24158(12) 0.0279(3) Uani d . 1 1
C C8 0.04632(16) 0.44143(16) 0.25351(12) 0.0297(4) Uani d . 1 1
C C9 -0.03649(17) 0.26350(17) 0.38774(12) 0.0326(4) Uani d . 1 1
C C10 -0.10301(19) 0.31301(19) 0.46616(14) 0.0436(5) Uani d . 1 1
H H10 -0.0692 0.3839 0.5175 0.052 Uiso calc R 1 1
C C11 -0.2197(2) 0.25630(19) 0.46742(15) 0.0452(5) Uani d . 1 1
H H11 -0.2649 0.2898 0.5198 0.054 Uiso calc R 1 1
C C12 -0.27071(17) 0.14997(17) 0.39170(14) 0.0362(4) Uani d . 1 1
C C13 -0.19944(18) 0.09888(18) 0.31669(14) 0.0389(4) Uani d . 1 1
H H13 -0.2310 0.0255 0.2673 0.047 Uiso calc R 1 1
C C14 -0.08209(18) 0.15488(18) 0.31369(13) 0.0390(4) Uani d . 1 1
H H14 -0.0352 0.1200 0.2629 0.047 Uiso calc R 1 1
C C15 -0.40006(18) 0.09199(19) 0.38805(16) 0.0414(5) Uani d . 1 1
C C16 -0.27139(18) 0.5215(2) 0.39115(14) 0.0424(5) Uani d . 1 1
H H16 -0.1840 0.5327 0.4007 0.051 Uiso calc R 1 1
C C17 -0.33425(18) 0.5189(2) 0.46953(13) 0.0411(5) Uani d . 1 1
H H17 -0.2889 0.5278 0.5294 0.049 Uiso calc R 1 1
C C18 -0.46457(16) 0.50325(16) 0.45902(12) 0.0308(4) Uani d . 1 1
C C19 -0.52447(18) 0.4919(2) 0.36711(14) 0.0437(5) Uani d . 1 1
H H19 -0.6118 0.4822 0.3558 0.052 Uiso calc R 1 1
C C20 -0.45483(18) 0.4948(2) 0.29281(14) 0.0418(5) Uani d . 1 1
H H20 -0.4977 0.4866 0.2322 0.050 Uiso calc R 1 1
C C21 -0.33741(19) 0.22192(17) 0.15354(14) 0.0397(4) Uani d . 1 1
H H21 -0.2945 0.2486 0.2170 0.048 Uiso calc R 1 1
C C22 -0.40125(18) 0.10654(17) 0.11631(14) 0.0377(4) Uani d . 1 1
H H22 -0.4018 0.0585 0.1549 0.045 Uiso calc R 1 1
C C23 -0.46453(16) 0.06216(15) 0.02145(13) 0.0301(4) Uani d . 1 1
C C24 -0.4605(2) 0.14042(18) -0.03056(14) 0.0427(5) Uani d . 1 1
H H24 -0.5011 0.1153 -0.0947 0.051 Uiso calc R 1 1
C C25 -0.3962(2) 0.25575(18) 0.01303(14) 0.0433(5) Uani d . 1 1
H H25 -0.3966 0.3069 -0.0229 0.052 Uiso calc R 1 1
C C26 -0.1322(3) -0.1451(2) 0.10978(18) 0.0611(6) Uani d . 1 1
H H26 -0.2113 -0.1668 0.1239 0.073 Uiso calc R 1 1
C C27 -0.1236(2) -0.0724(2) 0.05370(17) 0.0540(5) Uani d . 1 1
H H27 -0.1954 -0.0462 0.0316 0.065 Uiso calc R 1 1
C C28 -0.0072(2) -0.03880(19) 0.03055(15) 0.0456(5) Uani d . 1 1
C C29 0.0937(3) -0.0820(3) 0.0666(2) 0.0759(8) Uani d . 1 1
H H29 0.1740 -0.0628 0.0531 0.091 Uiso calc R 1 1
C C30 0.0760(3) -0.1537(3) 0.1224(2) 0.0828(9) Uani d . 1 1
H H30 0.1459 -0.1811 0.1459 0.099 Uiso calc R 1 1
C C31 0.2674(2) 0.1347(2) 0.54507(17) 0.0488(5) Uani d . 1 1
H H31 0.3170 0.2031 0.5897 0.059 Uiso calc R 1 1
C C32 0.1434(2) 0.1140(2) 0.55870(16) 0.0476(5) Uani d . 1 1
H H32 0.1111 0.1678 0.6114 0.057 Uiso calc R 1 1
C C33 0.06698(17) 0.01304(17) 0.49382(13) 0.0346(4) Uani d . 1 1
C C34 0.1222(2) -0.0622(2) 0.41663(16) 0.0470(5) Uani d . 1 1
H H34 0.0751 -0.1310 0.3704 0.056 Uiso calc R 1 1
C C35 0.2468(2) -0.0349(2) 0.40867(17) 0.0503(5) Uani d . 1 1
H H35 0.2820 -0.0869 0.3567 0.060 Uiso calc R 1 1
N N1 -0.33367(14) 0.29750(13) 0.10383(11) 0.0338(3) Uani d . 1 1
N N2 -0.32931(14) 0.50875(13) 0.30290(10) 0.0322(3) Uani d . 1 1
N N3 -0.0353(3) -0.18546(18) 0.14443(15) 0.0660(6) Uani d . 1 1
N N4 0.31901(15) 0.06186(16) 0.47140(13) 0.0441(4) Uani d . 1 1
O O1 0.31950(14) 0.38603(18) 0.05648(12) 0.0632(5) Uani d . 1 1
O O2 0.12403(13) 0.42516(15) 0.07502(11) 0.0503(4) Uani d . 1 1
O O3 0.09298(13) 0.54964(12) 0.29372(11) 0.0482(4) Uani d . 1 1
O O4 -0.06826(11) 0.40345(11) 0.22663(9) 0.0348(3) Uani d . 1 1
O O5 0.07611(12) 0.33003(12) 0.39048(9) 0.0390(3) Uani d . 1 1
O O6 -0.45077(14) 0.00500(14) 0.31796(12) 0.0570(4) Uani d . 1 1
O O7 -0.45369(14) 0.14505(15) 0.46598(12) 0.0591(4) Uani d . 1 1
H H7A -0.5359 0.1073 0.4620 0.089 Uiso d R 1 1
O O8 -0.09546(13) 0.65753(11) 0.24523(10) 0.0428(3) Uani d DU 1 1
H H8B -0.0773 0.6960 0.2039 0.064 Uiso d RD 1 1
H H8A -0.0193 0.6391 0.2712 0.064 Uiso d RD 1 1
O O9 -0.13290(12) 0.43834(12) 0.03593(9) 0.0394(3) Uani d DU 1 1
H H9A -0.0496 0.4192 0.0454 0.059 Uiso d RD 1 1
H H9B -0.1268 0.4886 0.0025 0.059 Uiso d RD 1 1
O O10 -0.34951(13) 0.57337(13) 0.10870(10) 0.0467(4) Uani d D 1 1
H H10A -0.3992 0.6371 0.1457 0.070 Uiso d RD 1 1
H H10B -0.3349 0.5845 0.0581 0.070 Uiso d RD 1 1
O O11 0.47994(18) 0.25126(16) 0.77447(14) 0.0716(5) Uani d D 1 1
H H11B 0.5591 0.2710 0.7688 0.107 Uiso d RD 1 1
H H11A 0.4599 0.1757 0.7487 0.107 Uiso d RD 1 1
O O12 0.7365(2) 0.32408(19) 0.78175(19) 0.0974(7) Uani d D 1 1
H H12A 0.7474 0.3571 0.7392 0.146 Uiso d RD 1 1
H H12B 0.7518 0.3767 0.8394 0.146 Uiso d RD 1 1
Mn Mn1 -0.21832(2) 0.48542(2) 0.172224(18) 0.02771(9) Uani d U 1 1

loop_
_atom_site_aniso_label
_atom_site_aniso_U_11
_atom_site_aniso_U_22
_atom_site_aniso_U_33
_atom_site_aniso_U_12
_atom_site_aniso_U_13
_atom_site_aniso_U_23
C1 0.0356(10) 0.0460(11) 0.0300(9) 0.0099(8) 0.0119(7) 0.0183(8)
C2 0.0266(8) 0.0398(10) 0.0286(8) 0.0061(7) 0.0056(7) 0.0151(7)
C3 0.0353(10) 0.0514(12) 0.0410(10) 0.0162(9) 0.0126(8) 0.0198(9)
C4 0.0471(12) 0.0560(13) 0.0590(13) 0.0237(10) 0.0119(10) 0.0313(11)
C5 0.0468(12) 0.0570(13) 0.0485(11) 0.0110(10) 0.0060(9) 0.0354(10)
C6 0.0276(9) 0.0441(10) 0.0303(9) -0.0006(8) 0.0040(7) 0.0178(8)
C7 0.0232(8) 0.0353(9) 0.0258(8) 0.0018(7) 0.0028(6) 0.0120(7)
C8 0.0317(9) 0.0367(10) 0.0230(8) 0.0058(7) 0.0089(7) 0.0121(7)
C9 0.0309(9) 0.0435(10) 0.0289(8) 0.0010(8) 0.0043(7) 0.0204(8)
C10 0.0453(11) 0.0454(11) 0.0346(10) -0.0045(9) 0.0110(8) 0.0082(8)
C11 0.0442(11) 0.0477(12) 0.0438(11) 0.0029(9) 0.0202(9) 0.0137(9)
C12 0.0340(10) 0.0403(10) 0.0401(10) 0.0038(8) 0.0058(8) 0.0215(8)
C13 0.0383(10) 0.0393(10) 0.0352(10) -0.0006(8) 0.0011(8) 0.0107(8)
C14 0.0383(10) 0.0473(11) 0.0308(9) 0.0042(9) 0.0095(8) 0.0124(8)
C15 0.0349(10) 0.0448(11) 0.0529(12) 0.0052(9) 0.0066(9) 0.0277(10)
C16 0.0278(9) 0.0636(13) 0.0347(10) -0.0014(9) 0.0081(8) 0.0170(9)
C17 0.0303(10) 0.0649(13) 0.0255(9) -0.0017(9) 0.0054(7) 0.0141(9)
C18 0.0299(9) 0.0355(9) 0.0267(8) 0.0017(7) 0.0084(7) 0.0103(7)
C19 0.0274(10) 0.0747(15) 0.0362(10) 0.0059(9) 0.0084(8) 0.0278(10)
C20 0.0344(10) 0.0663(13) 0.0301(9) 0.0061(9) 0.0074(8) 0.0232(9)
C21 0.0447(11) 0.0381(10) 0.0356(10) -0.0010(8) -0.0047(8) 0.0160(8)
C22 0.0436(11) 0.0337(10) 0.0388(10) 0.0023(8) -0.0007(8) 0.0186(8)
C23 0.0245(8) 0.0324(9) 0.0349(9) 0.0049(7) 0.0071(7) 0.0129(7)
C24 0.0513(12) 0.0432(11) 0.0331(10) -0.0078(9) -0.0046(8) 0.0185(8)
C25 0.0511(12) 0.0425(11) 0.0395(10) -0.0071(9) -0.0020(9) 0.0234(9)
C26 0.0784(18) 0.0490(13) 0.0538(14) -0.0004(12) 0.0223(13) 0.0144(11)
C27 0.0596(14) 0.0508(13) 0.0529(13) 0.0089(11) 0.0139(11) 0.0181(10)
C28 0.0546(13) 0.0408(11) 0.0398(10) 0.0057(9) 0.0086(9) 0.0119(9)
C29 0.0595(16) 0.091(2) 0.100(2) 0.0088(15) 0.0103(15) 0.0625(18)
C30 0.080(2) 0.091(2) 0.099(2) 0.0118(17) 0.0021(17) 0.0623(19)
C31 0.0391(11) 0.0498(12) 0.0545(13) -0.0025(9) 0.0011(9) 0.0180(10)
C32 0.0404(11) 0.0472(12) 0.0470(11) 0.0034(9) 0.0087(9) 0.0062(9)
C33 0.0323(10) 0.0382(10) 0.0359(9) 0.0061(8) 0.0036(7) 0.0162(8)
C34 0.0413(11) 0.0472(12) 0.0455(11) 0.0034(9) 0.0085(9) 0.0075(9)
C35 0.0452(12) 0.0560(13) 0.0531(12) 0.0142(10) 0.0201(10) 0.0184(11)
N1 0.0328(8) 0.0338(8) 0.0363(8) 0.0010(6) 0.0055(6) 0.0150(7)
N2 0.0312(8) 0.0373(8) 0.0299(7) 0.0030(6) 0.0108(6) 0.0131(6)
N3 0.0975(18) 0.0476(11) 0.0549(12) 0.0008(11) 0.0103(12) 0.0225(10)
N4 0.0341(9) 0.0530(10) 0.0556(10) 0.0065(8) 0.0080(8) 0.0315(9)
O1 0.0452(9) 0.1113(14) 0.0665(10) 0.0290(9) 0.0302(8) 0.0637(10)
O2 0.0394(8) 0.0806(11) 0.0559(9) 0.0230(7) 0.0185(7) 0.0490(8)
O3 0.0433(8) 0.0358(8) 0.0540(9) 0.0023(6) 0.0000(7) 0.0039(6)
O4 0.0253(6) 0.0415(7) 0.0448(7) 0.0058(5) 0.0076(5) 0.0232(6)
O5 0.0361(7) 0.0532(8) 0.0275(6) -0.0054(6) 0.0077(5) 0.0159(6)
O6 0.0451(9) 0.0530(9) 0.0670(10) -0.0094(7) 0.0011(8) 0.0191(8)
O7 0.0371(8) 0.0688(10) 0.0696(10) -0.0007(7) 0.0192(7) 0.0212(8)
O8 0.0461(8) 0.0319(6) 0.0512(7) 0.0025(5) 0.0080(6) 0.0159(5)
O9 0.0374(7) 0.0511(8) 0.0389(6) 0.0107(6) 0.0165(5) 0.0238(5)
O10 0.0509(9) 0.0626(9) 0.0447(8) 0.0262(7) 0.0211(6) 0.0336(7)
O11 0.0669(11) 0.0617(11) 0.0820(12) 0.0184(9) 0.0249(10) 0.0142(9)
O12 0.0856(15) 0.0685(13) 0.1202(18) -0.0170(11) 0.0203(13) 0.0158(12)
Mn1 0.02765(15) 0.03050(15) 0.02832(15) 0.00391(10) 0.00967(10) 0.01315(11)

loop_
_atom_type_symbol
_atom_type_description
_atom_type_scat_dispersion_real
_atom_type_scat_dispersion_imag
_atom_type_scat_source
C C 0.0033 0.0016 'International Tables Vol C Tables 4.2.6.8 and 6.1.1.4'
H H 0.0000 0.0000 'International Tables Vol C Tables 4.2.6.8 and 6.1.1.4'
N N 0.0061 0.0033 'International Tables Vol C Tables 4.2.6.8 and 6.1.1.4'
O O 0.0106 0.0060 'International Tables Vol C Tables 4.2.6.8 and 6.1.1.4'
Mn Mn 0.3368 0.7283 'International Tables Vol C Tables 4.2.6.8 and 6.1.1.4'

loop_
_geom_angle_atom_site_label_1
_geom_angle_atom_site_label_2
_geom_angle_atom_site_label_3
_geom_angle_site_symmetry_3
_geom_angle
O1 C1 O2 . 125.40(17)
O1 C1 C2 . 116.66(16)
O2 C1 C2 . 117.94(15)
C3 C2 C7 . 119.39(16)
C3 C2 C1 . 118.72(16)
C7 C2 C1 . 121.88(15)
C4 C3 C2 . 121.53(18)
C4 C3 H3 . 119.2
C2 C3 H3 . 119.2
C3 C4 C5 . 119.19(18)
C3 C4 H4 . 120.4
C5 C4 H4 . 120.4
C6 C5 C4 . 119.33(18)
C6 C5 H5 . 120.3
C4 C5 H5 . 120.3
C5 C6 C7 . 122.68(17)
C5 C6 O5 . 119.04(16)
C7 C6 O5 . 117.88(16)
C6 C7 C2 . 117.85(16)
C6 C7 C8 . 118.13(15)
C2 C7 C8 . 123.80(15)
O3 C8 O4 . 126.15(16)
O3 C8 C7 . 116.44(15)
O4 C8 C7 . 117.32(15)
O5 C9 C14 . 123.86(16)
O5 C9 C10 . 115.14(16)
C14 C9 C10 . 121.01(17)
C11 C10 C9 . 119.41(18)
C11 C10 H10 . 120.3
C9 C10 H10 . 120.3
C10 C11 C12 . 120.90(18)
C10 C11 H11 . 119.6
C12 C11 H11 . 119.6
C13 C12 C11 . 118.54(17)
C13 C12 C15 . 119.71(18)
C11 C12 C15 . 121.73(18)
C12 C13 C14 . 121.42(18)
C12 C13 H13 . 119.3
C14 C13 H13 . 119.3
C9 C14 C13 . 118.57(17)
C9 C14 H14 . 120.7
C13 C14 H14 . 120.7
O6 C15 O7 . 123.89(19)
O6 C15 C12 . 122.74(19)
O7 C15 C12 . 113.36(18)
N2 C16 C17 . 123.57(17)
N2 C16 H16 . 118.2
C17 C16 H16 . 118.2
C16 C17 C18 . 120.29(17)
C16 C17 H17 . 119.9
C18 C17 H17 . 119.9
C17 C18 C19 . 115.83(16)
C17 C18 C18 2_466 121.8(2)
C19 C18 C18 2_466 122.4(2)
C20 C19 C18 . 120.22(17)
C20 C19 H19 . 119.9
C18 C19 H19 . 119.9
N2 C20 C19 . 123.78(17)
N2 C20 H20 . 118.1
C19 C20 H20 . 118.1
N1 C21 C22 . 123.81(17)
N1 C21 H21 . 118.1
C22 C21 H21 . 118.1
C21 C22 C23 . 120.05(17)
C21 C22 H22 . 120.0
C23 C22 H22 . 120.0
C22 C23 C24 . 116.28(16)
C22 C23 C23 2_455 121.71(19)
C24 C23 C23 2_455 122.0(2)
C25 C24 C23 . 119.98(17)
C25 C24 H24 . 120.0
C23 C24 H24 . 120.0
N1 C25 C24 . 123.56(17)
N1 C25 H25 . 118.2
C24 C25 H25 . 118.2
N3 C26 C27 . 124.1(2)
N3 C26 H26 . 117.9
C27 C26 H26 . 117.9
C26 C27 C28 . 119.6(2)
C26 C27 H27 . 120.2
C28 C27 H27 . 120.2
C29 C28 C27 . 116.0(2)
C29 C28 C28 2 122.3(3)
C27 C28 C28 2 121.7(3)
C28 C29 C30 . 120.3(3)
C28 C29 H29 . 119.9
C30 C29 H29 . 119.9
N3 C30 C29 . 123.5(3)
N3 C30 H30 . 118.2
C29 C30 H30 . 118.2
N4 C31 C32 . 123.0(2)
N4 C31 H31 . 118.5
C32 C31 H31 . 118.5
C31 C32 C33 . 119.97(19)
C31 C32 H32 . 120.0
C33 C32 H32 . 120.0
C32 C33 C34 . 116.35(18)
C32 C33 C33 2_556 121.7(2)
C34 C33 C33 2_556 122.0(2)
C35 C34 C33 . 119.9(2)
C35 C34 H34 . 120.1
C33 C34 H34 . 120.1
N4 C35 C34 . 123.2(2)
N4 C35 H35 . 118.4
C34 C35 H35 . 118.4
C25 N1 C21 . 116.29(16)
C25 N1 Mn1 . 123.23(12)
C21 N1 Mn1 . 120.44(12)
C16 N2 C20 . 116.29(15)
C16 N2 Mn1 . 120.71(12)
C20 N2 Mn1 . 122.44(12)
C26 N3 C30 . 116.5(2)
C35 N4 C31 . 117.55(18)
C8 O4 Mn1 . 130.26(11)
C9 O5 C6 . 119.08(14)
C15 O7 H7A . 112.0
Mn1 O8 H8B . 113.1
Mn1 O8 H8A . 107.1
H8B O8 H8A . 108.2
Mn1 O9 H9A . 111.3
Mn1 O9 H9B . 121.5
H9A O9 H9B . 104.8
Mn1 O10 H10A . 126.1
Mn1 O10 H10B . 118.1
H10A O10 H10B . 108.6
H11B O11 H11A . 110.6
H12A O12 H12B . 110.1
O10 Mn1 O9 . 87.89(5)
O10 Mn1 O4 . 172.92(5)
O9 Mn1 O4 . 86.24(5)
O10 Mn1 O8 . 90.91(6)
O9 Mn1 O8 . 94.57(5)
O4 Mn1 O8 . 85.61(5)
O10 Mn1 N2 . 91.23(5)
O9 Mn1 N2 . 171.20(5)
O4 Mn1 N2 . 95.17(5)
O8 Mn1 N2 . 94.20(5)
O10 Mn1 N1 . 94.61(6)
O9 Mn1 N1 . 86.12(5)
O4 Mn1 N1 . 88.96(5)
O8 Mn1 N1 . 174.46(5)
N2 Mn1 N1 . 85.22(5)

loop_
_geom_bond_atom_site_label_1
_geom_bond_atom_site_label_2
_geom_bond_site_symmetry_2
_geom_bond_distance
C1 O1 . 1.242(2)
C1 O2 . 1.248(2)
C1 C2 . 1.514(2)
C2 C3 . 1.390(3)
C2 C7 . 1.402(2)
C3 C4 . 1.380(3)
C3 H3 . 0.9300
C4 C5 . 1.388(3)
C4 H4 . 0.9300
C5 C6 . 1.371(3)
C5 H5 . 0.9300
C6 C7 . 1.388(2)
C6 O5 . 1.404(2)
C7 C8 . 1.518(2)
C8 O3 . 1.250(2)
C8 O4 . 1.255(2)
C9 O5 . 1.378(2)
C9 C14 . 1.380(3)
C9 C10 . 1.384(3)
C10 C11 . 1.378(3)
C10 H10 . 0.9300
C11 C12 . 1.387(3)
C11 H11 . 0.9300
C12 C13 . 1.386(3)
C12 C15 . 1.487(3)
C13 C14 . 1.387(3)
C13 H13 . 0.9300
C14 H14 . 0.9300
C15 O6 . 1.218(3)
C15 O7 . 1.305(3)
C16 N2 . 1.332(2)
C16 C17 . 1.385(3)
C16 H16 . 0.9300
C17 C18 . 1.387(3)
C17 H17 . 0.9300
C18 C19 . 1.391(3)
C18 C18 2_466 1.493(3)
C19 C20 . 1.378(3)
C19 H19 . 0.9300
C20 N2 . 1.336(2)
C20 H20 . 0.9300
C21 N1 . 1.335(2)
C21 C22 . 1.379(3)
C21 H21 . 0.9300
C22 C23 . 1.386(2)
C22 H22 . 0.9300
C23 C24 . 1.389(3)
C23 C23 2_455 1.496(3)
C24 C25 . 1.384(3)
C24 H24 . 0.9300
C25 N1 . 1.335(2)
C25 H25 . 0.9300
C26 N3 . 1.317(4)
C26 C27 . 1.382(3)
C26 H26 . 0.9300
C27 C28 . 1.387(3)
C27 H27 . 0.9300
C28 C29 . 1.379(4)
C28 C28 2 1.495(4)
C29 C30 . 1.380(4)
C29 H29 . 0.9300
C30 N3 . 1.324(4)
C30 H30 . 0.9300
C31 N4 . 1.325(3)
C31 C32 . 1.381(3)
C31 H31 . 0.9300
C32 C33 . 1.384(3)
C32 H32 . 0.9300
C33 C34 . 1.389(3)
C33 C33 2_556 1.488(4)
C34 C35 . 1.377(3)
C34 H34 . 0.9300
C35 N4 . 1.324(3)
C35 H35 . 0.9300
N1 Mn1 . 2.2982(15)
N2 Mn1 . 2.2852(14)
O4 Mn1 . 2.1842(12)
O7 H7A . 0.9440
O8 Mn1 . 2.2002(13)
O8 H8B . 0.8974
O8 H8A . 0.9473
O9 Mn1 . 2.1780(12)
O9 H9A . 0.9544
O9 H9B . 0.8941
O10 Mn1 . 2.1543(13)
O10 H10A . 0.9941
O10 H10B . 0.8189
O11 H11B . 0.8822
O11 H11A . 0.8438
O12 H12A . 0.8519
O12 H12B . 0.8467

loop_
_geom_hbond_atom_site_label_D
_geom_hbond_atom_site_label_H
_geom_hbond_atom_site_label_A
_geom_hbond_site_symmetry_A
_geom_hbond_distance_DH
_geom_hbond_distance_HA
_geom_hbond_distance_DA
_geom_hbond_angle_DHA
O7 H7A N4 1_455 0.94 1.64 2.577(2) 170
O8 H8B N3 1_565 0.90 1.94 2.814(2) 166
O8 H8A O3 . 0.95 1.76 2.662(2) 158
O9 H9A O2 . 0.95 1.87 2.8035(19) 165
O9 H9B O2 2_565 0.89 1.77 2.6595(18) 174
O10 H10A O11 2_566 0.99 1.78 2.771(2) 173
O10 H10B O1 2_565 0.82 1.84 2.6545(19) 174
O11 H11B O12 . 0.88 1.93 2.803(3) 170
O11 H11A O6 2_556 0.84 2.02 2.847(2) 168
O12 H12A O3 2_666 0.85 2.14 2.802(3) 134
O12 H12B O2 2_666 0.85 2.45 3.139(3) 139
